data_4322067
loop_
_publ_author_name
'Bruno Longato'
'Lorenzo Riello'
'Giuliano Bandoli'
'Giuseppe Pilloni'

_publ_section_title
;
 Iridium(III, 0, and -I) Complexes Stabilized by
 1,1'-Bis(diphenylphosphino)ferrocene (dppf): Synthesis and
 Characterization. Crystal Structures of [Na(THF)5][Ir(dppf)2].THF and
 [Ir(dppf)2]
;
_journal_name_full 'Inorganic Chemistry'
_journal_page_first 2818
_journal_page_last 2823
_journal_paper_doi 10.1021/ic981166s
_journal_volume 38
_journal_year 1999
_chemical_formula_sum 'C92 H104 Fe2 Ir Na O6 P4'
_chemical_formula_weight 1756.52
_chemical_name_systematic
; 
 ? 
;
_space_group_IT_number 14
_symmetry_cell_setting monoclinic
_symmetry_space_group_name_Hall '-P 2yn'
_symmetry_space_group_name_H-M 'P 1 21/n 1'
_atom_sites_solution_hydrogens geom
_atom_sites_solution_primary heavy
_atom_sites_solution_secondary difmap
_audit_creation_method SHELXL
_cell_angle_alpha 90.00
_cell_angle_beta 98.77(2)
_cell_angle_gamma 90.00
_cell_formula_units_Z 4
_cell_length_a 13.325(3)
_cell_length_b 23.976(5)
_cell_length_c 26.774(7)
_cell_measurement_reflns_used 50
_cell_measurement_temperature 293(2)
_cell_measurement_theta_max 15.7
_cell_measurement_theta_min 10.6
_cell_volume 8454(3)
_computing_cell_refinement 'Siemens P3/P4-PC Ver.4.27 (1991)'
_computing_data_collection 'Siemens P3/P4-PC Ver.4.27 (1991)'
_computing_data_reduction 'Siemens P3/P4-PC Ver.4.27 (1991)'
_computing_molecular_graphics 'SHELXTL/PC Ver.5.03 (Sheldrick, 1994)'
_computing_publication_material 'SHELXTL/PC Ver.5.03 (Sheldrick, 1994)'
_computing_structure_refinement 'SHELXL-93 (Sheldrick, 1993)'
_computing_structure_solution 'SHELXTL/PC Ver.5.03 (Sheldrick, 1994)'
_diffrn_ambient_temperature 293(2)
_diffrn_measurement_device 'Nicolet R3m/V diffractometer'
_diffrn_measurement_method 'omega-2 theta'
_diffrn_radiation_monochromator graphite
_diffrn_radiation_source 'fine-focus sealed tube'
_diffrn_radiation_type MoK\a
_diffrn_radiation_wavelength 0.71073
_diffrn_reflns_av_R_equivalents 0.0470
_diffrn_reflns_av_sigmaI/netI 0.0590
_diffrn_reflns_limit_h_max 11
_diffrn_reflns_limit_h_min 0
_diffrn_reflns_limit_k_max 24
_diffrn_reflns_limit_k_min 0
_diffrn_reflns_limit_l_max 26
_diffrn_reflns_limit_l_min -27
_diffrn_reflns_number 9061
_diffrn_reflns_theta_max 21.06
_diffrn_reflns_theta_min 2.02
_diffrn_standards_decay_% 'no decay'
_diffrn_standards_interval_count 150
_diffrn_standards_number 2
_exptl_absorpt_coefficient_mu 2.042
_exptl_absorpt_correction_T_max 0.77
_exptl_absorpt_correction_T_min 0.46
_exptl_absorpt_correction_type psi-scan
_exptl_crystal_colour dark_green
_exptl_crystal_density_diffrn 1.380
_exptl_crystal_description parallelepipeds
_exptl_crystal_F_000 3616
_exptl_crystal_size_max 0.25
_exptl_crystal_size_mid 0.15
_exptl_crystal_size_min 0.10
_refine_diff_density_max 1.434
_refine_diff_density_min -0.884
_refine_diff_density_rms 0.118
_refine_ls_extinction_coef 0.00008(10)
_refine_ls_extinction_expression Fc^*^=kFc[1+0.001xFc^2^\l^3^/sin(2\q)]^-1/4^
_refine_ls_extinction_method SHELXL
_refine_ls_goodness_of_fit_all 1.138
_refine_ls_goodness_of_fit_obs 1.115
_refine_ls_hydrogen_treatment constr
_refine_ls_matrix_type full
_refine_ls_number_parameters 831
_refine_ls_number_reflns 8496
_refine_ls_number_restraints 0
_refine_ls_restrained_S_all 1.611
_refine_ls_restrained_S_obs 1.115
_refine_ls_R_factor_all 0.0727
_refine_ls_R_factor_obs 0.0427
_refine_ls_shift/esd_max -1.156
_refine_ls_shift/esd_mean 0.019
_refine_ls_structure_factor_coef Fsqd
_refine_ls_weighting_details 'w=1/[\s^2^(Fo^2^)+(0.1000P)^2^+0.0000P] where P=(Fo^2^+2Fc^2^)/3'
_refine_ls_weighting_scheme calc
_refine_ls_wR_factor_all 0.2096
_refine_ls_wR_factor_obs 0.1174
_reflns_number_observed 6454
_reflns_number_total 8570
_reflns_observed_criterion >2sigma(I)
_cod_data_source_file ic981166s_2.cif
_cod_data_source_block Ir(-1)
_cod_depositor_comments
;
The following automatic conversions were performed:

'_refine_ls_weighting_scheme' value 'calc
w=1/[\s^2^(Fo^2^)+(0.1000P)^2^+0.0000P] where P=(Fo^2^+2Fc^2^)/3' was
changed to 'calc'. New tag '_refine_ls_weighting_details' was
created. The value of the new tag was set to
'w=1/[\s^2^(Fo^2^)+(0.1000P)^2^+0.0000P] where P=(Fo^2^+2Fc^2^)/3'.

Automatic conversion script
Id: cif_fix_values 3143 2015-03-26 13:38:13Z robertas 
;
_cod_original_cell_volume 8453.7(35)
_cod_database_code 4322067

loop_
_symmetry_equiv_pos_as_xyz
'x, y, z'
'-x+1/2, y+1/2, -z+1/2'
'-x, -y, -z'
'x-1/2, -y-1/2, z-1/2'

loop_
_atom_site_aniso_label
_atom_site_aniso_U_11
_atom_site_aniso_U_22
_atom_site_aniso_U_33
_atom_site_aniso_U_23
_atom_site_aniso_U_13
_atom_site_aniso_U_12
Ir 0.0444(4) 0.0240(3) 0.0284(3) 0.0002(2) 0.0053(2) -0.0009(2)
Fe1 0.0600(12) 0.0388(10) 0.0450(10) 0.0073(8) 0.0123(9) -0.0074(8)
Fe2 0.0570(13) 0.0312(10) 0.0725(13) -0.0069(9) -0.0036(10) -0.0067(9)
P1 0.051(2) 0.034(2) 0.029(2) -0.0020(13) 0.0054(14) 0.0037(15)
P2 0.048(2) 0.025(2) 0.037(2) -0.0020(13) 0.0067(14) -0.0019(14)
P3 0.049(2) 0.025(2) 0.040(2) 0.0010(13) 0.0014(14) -0.0012(14)
P4 0.049(2) 0.032(2) 0.047(2) -0.0003(14) 0.009(2) -0.0012(15)
C1 0.053(8) 0.043(8) 0.036(7) 0.007(5) 0.014(6) -0.007(6)
C2 0.095(11) 0.053(9) 0.044(8) 0.012(6) 0.012(7) 0.004(8)
C3 0.092(12) 0.070(11) 0.053(9) 0.013(7) 0.024(8) -0.016(9)
C4 0.081(11) 0.053(9) 0.062(9) 0.009(7) 0.010(8) 0.006(8)
C5 0.069(9) 0.030(7) 0.046(7) 0.001(6) 0.010(6) -0.002(6)
C6 0.051(8) 0.039(7) 0.034(7) 0.005(5) -0.003(6) -0.003(6)
C7 0.056(9) 0.039(8) 0.050(8) 0.002(6) -0.002(6) -0.011(6)
C8 0.072(11) 0.087(12) 0.061(9) 0.007(8) 0.011(8) -0.040(9)
C9 0.062(10) 0.074(11) 0.073(10) 0.018(8) 0.023(8) -0.010(8)
C10 0.059(9) 0.048(8) 0.058(8) 0.008(6) 0.013(7) 0.012(7)
C11 0.048(8) 0.028(7) 0.069(9) -0.008(6) 0.017(7) -0.007(6)
C12 0.049(9) 0.054(9) 0.095(11) -0.015(8) -0.004(8) 0.003(7)
C13 0.053(10) 0.034(8) 0.143(16) -0.024(9) 0.016(9) -0.009(7)
C14 0.099(13) 0.049(10) 0.101(13) 0.020(9) 0.013(10) -0.012(9)
C15 0.069(10) 0.038(8) 0.099(11) 0.013(8) 0.018(8) -0.016(7)
C16 0.060(9) 0.038(7) 0.037(7) -0.009(5) -0.004(6) -0.001(6)
C17 0.057(9) 0.044(8) 0.083(11) -0.017(7) 0.009(8) -0.001(7)
C18 0.061(10) 0.059(10) 0.087(11) -0.022(9) -0.005(8) -0.006(8)
C19 0.068(10) 0.025(7) 0.124(14) -0.026(8) -0.017(9) 0.008(7)
C20 0.063(9) 0.035(7) 0.058(8) -0.003(6) -0.014(7) -0.008(6)
C1A 0.056(8) 0.041(7) 0.027(6) -0.005(6) 0.009(6) 0.007(7)
C2A 0.069(10) 0.032(7) 0.066(9) 0.012(6) -0.016(8) -0.002(7)
C3A 0.082(11) 0.049(8) 0.066(9) -0.003(8) -0.021(8) -0.008(8)
C4A 0.085(12) 0.080(11) 0.051(9) -0.012(8) -0.019(8) 0.003(10)
C5A 0.089(12) 0.088(12) 0.052(9) 0.012(8) -0.027(8) 0.026(10)
C6A 0.071(10) 0.059(9) 0.067(9) 0.016(7) 0.000(8) 0.003(8)
C1B 0.075(10) 0.042(7) 0.032(7) -0.002(5) 0.019(6) -0.003(7)
C2B 0.072(11) 0.055(8) 0.046(8) 0.009(6) 0.019(8) 0.016(7)
C3B 0.090(12) 0.091(12) 0.060(10) 0.000(8) 0.020(9) 0.030(9)
C4B 0.125(16) 0.110(13) 0.054(11) -0.003(9) 0.039(10) 0.061(12)
C5B 0.109(15) 0.151(17) 0.044(9) -0.023(10) 0.020(10) 0.045(13)
C6B 0.081(11) 0.102(12) 0.039(8) -0.012(8) 0.005(7) 0.029(9)
C1C 0.057(9) 0.033(7) 0.031(7) -0.010(5) 0.012(6) -0.006(6)
C2C 0.078(11) 0.062(9) 0.064(10) -0.012(8) 0.007(8) -0.002(8)
C3C 0.144(17) 0.059(10) 0.074(11) -0.045(9) 0.039(11) -0.010(11)
C4C 0.120(16) 0.041(9) 0.120(16) -0.003(10) 0.060(12) 0.014(10)
C5C 0.081(11) 0.047(9) 0.089(11) -0.013(8) 0.015(9) 0.010(8)
C6C 0.059(10) 0.041(8) 0.059(8) 0.003(6) 0.004(7) 0.001(7)
C1D 0.065(10) 0.020(6) 0.047(8) -0.006(5) 0.009(7) -0.013(6)
C2D 0.057(10) 0.054(8) 0.055(9) -0.002(7) 0.003(7) -0.011(7)
C3D 0.056(10) 0.057(9) 0.079(11) 0.005(8) -0.023(9) -0.002(7)
C4D 0.110(15) 0.071(11) 0.054(10) 0.009(8) -0.004(10) 0.021(10)
C5D 0.100(14) 0.091(12) 0.059(10) 0.018(8) 0.004(9) -0.008(10)
C6D 0.080(11) 0.072(9) 0.044(8) 0.017(7) -0.001(8) -0.004(8)
C1E 0.036(8) 0.038(7) 0.051(7) 0.009(6) 0.000(6) 0.007(6)
C2E 0.049(10) 0.056(9) 0.064(9) -0.015(7) 0.005(7) 0.005(7)
C3E 0.084(13) 0.066(10) 0.089(12) -0.016(8) 0.021(10) 0.014(10)
C4E 0.047(10) 0.087(12) 0.095(12) 0.010(10) 0.027(9) 0.013(9)
C5E 0.059(12) 0.068(10) 0.071(10) 0.003(8) -0.003(8) -0.001(8)
C6E 0.042(10) 0.049(8) 0.068(9) -0.003(7) 0.007(7) 0.010(7)
C1F 0.049(8) 0.036(7) 0.046(7) -0.002(6) 0.002(6) -0.006(6)
C2F 0.055(9) 0.074(10) 0.062(9) 0.030(8) -0.004(7) 0.015(8)
C3F 0.103(13) 0.079(11) 0.065(11) 0.029(9) 0.008(10) 0.032(10)
C4F 0.112(13) 0.051(9) 0.055(10) 0.030(8) -0.022(10) -0.013(9)
C5F 0.127(14) 0.084(11) 0.032(8) 0.022(8) 0.022(8) 0.014(10)
C6F 0.090(11) 0.031(7) 0.059(9) 0.012(6) 0.010(8) 0.007(7)
C1G 0.051(8) 0.048(7) 0.031(7) 0.009(6) 0.011(6) -0.004(6)
C2G 0.052(9) 0.070(9) 0.049(8) 0.001(7) 0.011(7) 0.003(7)
C3G 0.074(11) 0.124(14) 0.049(9) -0.019(9) 0.019(8) -0.007(10)
C4G 0.114(16) 0.147(18) 0.049(10) 0.020(11) 0.035(11) 0.021(14)
C5G 0.117(16) 0.134(16) 0.084(14) -0.003(12) 0.059(12) -0.017(13)
C6G 0.093(13) 0.088(11) 0.077(11) 0.001(9) 0.040(10) -0.016(10)
C1H 0.051(10) 0.044(8) 0.046(7) -0.009(6) 0.010(6) 0.008(6)
C2H 0.043(10) 0.073(10) 0.095(11) -0.004(8) 0.003(8) -0.002(9)
C3H 0.038(10) 0.126(15) 0.090(12) -0.004(11) -0.008(8) 0.007(10)
C4H 0.069(14) 0.119(15) 0.062(10) 0.005(10) -0.003(9) 0.052(11)
C5H 0.082(13) 0.082(11) 0.051(9) 0.009(8) 0.012(8) 0.028(10)
C6H 0.064(9) 0.059(9) 0.030(7) -0.001(6) 0.002(6) 0.009(7)
Na 0.097(5) 0.079(4) 0.107(5) 0.003(4) 0.005(4) 0.003(4)
O1 0.177(14) 0.123(12) 0.150(14) -0.039(10) -0.029(11) -0.027(11)
O2 0.131(11) 0.086(9) 0.182(14) 0.023(9) 0.057(10) 0.009(8)
O3 0.105(9) 0.127(11) 0.165(12) 0.072(9) 0.032(9) 0.020(8)
O4 0.110(10) 0.097(9) 0.143(11) 0.004(8) -0.035(8) 0.006(7)
O5 0.153(12) 0.112(10) 0.097(9) 0.005(7) 0.006(8) 0.053(8)

loop_
_atom_site_label
_atom_site_type_symbol
_atom_site_fract_x
_atom_site_fract_y
_atom_site_fract_z
_atom_site_U_iso_or_equiv
_atom_site_thermal_displace_type
_atom_site_occupancy
_atom_site_calc_flag
_atom_site_refinement_flags
_atom_site_disorder_group
Ir Ir 0.66187(3) 0.27792(2) 0.556492(15) 0.0323(2) Uani 1 d . .
Fe1 Fe 0.82168(13) 0.41889(7) 0.50525(6) 0.0475(5) Uani 1 d . .
Fe2 Fe 0.52693(14) 0.11609(7) 0.53246(7) 0.0550(5) Uani 1 d . .
P1 P 0.6647(2) 0.30456(12) 0.47643(10) 0.0380(8) Uani 1 d . .
P2 P 0.7490(2) 0.34477(11) 0.60413(11) 0.0370(7) Uani 1 d . .
P3 P 0.7380(2) 0.19502(11) 0.57542(11) 0.0384(8) Uani 1 d . .
P4 P 0.5011(2) 0.25637(12) 0.56804(11) 0.0422(8) Uani 1 d . .
C1 C 0.7080(9) 0.3751(5) 0.4628(4) 0.043(3) Uani 1 d . .
C2 C 0.7837(11) 0.3910(5) 0.4326(4) 0.064(4) Uani 1 d . .
H2A H 0.8238(11) 0.3656(5) 0.4148(4) 0.077 Uiso 1 calc R .
C3 C 0.7906(12) 0.4505(6) 0.4338(5) 0.070(4) Uani 1 d . .
H3A H 0.8368(12) 0.4731(6) 0.4170(5) 0.085 Uiso 1 calc R .
C4 C 0.7219(10) 0.4707(6) 0.4625(5) 0.065(4) Uani 1 d . .
H4A H 0.7116(10) 0.5101(6) 0.4697(5) 0.078 Uiso 1 calc R .
C5 C 0.6684(9) 0.4254(4) 0.4807(4) 0.048(3) Uani 1 d . .
H5A H 0.6152(9) 0.4282(4) 0.5021(4) 0.058 Uiso 1 calc R .
C6 C 0.8417(9) 0.3878(5) 0.5766(4) 0.042(3) Uani 1 d . .
C7 C 0.8567(9) 0.4464(5) 0.5770(4) 0.050(3) Uani 1 d . .
H7A H 0.8165(9) 0.4734(5) 0.5930(4) 0.060 Uiso 1 calc R .
C8 C 0.9371(11) 0.4605(7) 0.5503(5) 0.073(4) Uani 1 d . .
H8A H 0.9619(11) 0.4981(7) 0.5447(5) 0.088 Uiso 1 calc R .
C9 C 0.9734(10) 0.4088(6) 0.5313(5) 0.068(4) Uani 1 d . .
H9A H 1.0278(10) 0.4048(6) 0.5107(5) 0.082 Uiso 1 calc R .
C10 C 0.9157(9) 0.3661(5) 0.5475(4) 0.055(3) Uani 1 d . .
H10A H 0.9234(9) 0.3266(5) 0.5397(4) 0.065 Uiso 1 calc R .
C11 C 0.4508(9) 0.1850(4) 0.5568(5) 0.047(3) Uani 1 d . .
C12 C 0.3997(9) 0.1639(5) 0.5099(6) 0.068(4) Uani 1 d . .
H12A H 0.3854(9) 0.1849(5) 0.4782(6) 0.081 Uiso 1 calc R .
C13 C 0.3731(10) 0.1069(5) 0.5166(7) 0.077(5) Uani 1 d . .
H13A H 0.3360(10) 0.0823(5) 0.4910(7) 0.092 Uiso 1 calc R .
C14 C 0.4071(12) 0.0934(6) 0.5677(6) 0.083(5) Uani 1 d . .
H14A H 0.3985(12) 0.0574(6) 0.5838(6) 0.100 Uiso 1 calc R .
C15 C 0.4584(10) 0.1402(5) 0.5908(6) 0.068(4) Uani 1 d . .
H15A H 0.4913(10) 0.1419(5) 0.6261(6) 0.082 Uiso 1 calc R .
C16 C 0.6779(9) 0.1330(5) 0.5443(4) 0.046(3) Uani 1 d . .
C17 C 0.6384(9) 0.1321(5) 0.4916(5) 0.061(4) Uani 1 d . .
H17A H 0.6389(9) 0.1641(5) 0.4690(5) 0.074 Uiso 1 calc R .
C18 C 0.5977(10) 0.0799(6) 0.4765(6) 0.071(4) Uani 1 d . .
H18A H 0.5661(10) 0.0689(6) 0.4425(6) 0.085 Uiso 1 calc R .
C19 C 0.6113(10) 0.0464(5) 0.5210(6) 0.076(5) Uani 1 d . .
H19A H 0.5892(10) 0.0076(5) 0.5231(6) 0.091 Uiso 1 calc R .
C20 C 0.6607(9) 0.0789(5) 0.5619(5) 0.054(3) Uani 1 d . .
H20A H 0.6788(9) 0.0660(5) 0.5968(5) 0.065 Uiso 1 calc R .
C1A C 0.5446(9) 0.3061(5) 0.4300(4) 0.041(3) Uani 1 d . .
C2A C 0.4900(10) 0.2570(5) 0.4236(5) 0.058(4) Uani 1 d . .
H2AA H 0.5153(10) 0.2252(5) 0.4410(5) 0.070 Uiso 1 calc R .
C3A C 0.3990(11) 0.2546(6) 0.3921(5) 0.069(4) Uani 1 d . .
H3AA H 0.3632(11) 0.2212(6) 0.3889(5) 0.083 Uiso 1 calc R .
C4A C 0.3599(12) 0.2991(7) 0.3654(5) 0.075(4) Uani 1 d . .
H4AA H 0.2980(12) 0.2970(7) 0.3442(5) 0.090 Uiso 1 calc R .
C5A C 0.4143(12) 0.3478(7) 0.3707(5) 0.080(5) Uani 1 d . .
H5AA H 0.3889(12) 0.3791(7) 0.3525(5) 0.096 Uiso 1 calc R .
C6A C 0.5066(10) 0.3516(6) 0.4026(5) 0.067(4) Uani 1 d . .
H6AA H 0.5425(10) 0.3850(6) 0.4053(5) 0.080 Uiso 1 calc R .
C1B C 0.7437(10) 0.2674(5) 0.4350(4) 0.048(3) Uani 1 d . .
C2B C 0.8400(10) 0.2500(5) 0.4565(5) 0.057(4) Uani 1 d . .
H2BA H 0.8601(10) 0.2539(5) 0.4911(5) 0.068 Uiso 1 calc R .
C3B C 0.9069(12) 0.2267(6) 0.4274(5) 0.079(5) Uani 1 d . .
H3BA H 0.9721(12) 0.2169(6) 0.4423(5) 0.095 Uiso 1 calc R .
C4B C 0.8770(15) 0.2183(6) 0.3767(6) 0.094(6) Uani 1 d . .
H4BA H 0.9206(15) 0.2018(6) 0.3571(6) 0.113 Uiso 1 calc R .
C5B C 0.7831(14) 0.2345(8) 0.3558(6) 0.101(6) Uani 1 d . .
H5BA H 0.7632(14) 0.2295(8) 0.3212(6) 0.121 Uiso 1 calc R .
C6B C 0.7153(11) 0.2581(6) 0.3837(5) 0.075(4) Uani 1 d . .
H6BA H 0.6504(11) 0.2678(6) 0.3681(5) 0.089 Uiso 1 calc R .
C1C C 0.6853(9) 0.4054(4) 0.6309(4) 0.040(3) Uani 1 d . .
C2C C 0.7269(11) 0.4346(5) 0.6738(5) 0.069(4) Uani 1 d . .
H2CA H 0.7891(11) 0.4236(5) 0.6917(5) 0.082 Uiso 1 calc R .
C3C C 0.6762(15) 0.4802(6) 0.6902(6) 0.090(5) Uani 1 d . .
H3CA H 0.7059(15) 0.4996(6) 0.7187(6) 0.108 Uiso 1 calc R .
C4C C 0.5841(15) 0.4973(6) 0.6655(7) 0.089(5) Uani 1 d . .
H4CA H 0.5501(15) 0.5273(6) 0.6772(7) 0.107 Uiso 1 calc R .
C5C C 0.5433(11) 0.4688(5) 0.6228(6) 0.072(4) Uani 1 d . .
H5CA H 0.4821(11) 0.4807(5) 0.6045(6) 0.087 Uiso 1 calc R .
C6C C 0.5927(10) 0.4215(5) 0.6061(5) 0.053(3) Uani 1 d . .
H6CA H 0.5620(10) 0.4015(5) 0.5782(5) 0.064 Uiso 1 calc R .
C1D C 0.8350(10) 0.3249(4) 0.6634(4) 0.044(3) Uani 1 d . .
C2D C 0.9381(11) 0.3263(5) 0.6705(5) 0.056(3) Uani 1 d . .
H2DA H 0.9711(11) 0.3412(5) 0.6453(5) 0.067 Uiso 1 calc R .
C3D C 0.9961(11) 0.3059(5) 0.7149(6) 0.068(4) Uani 1 d . .
H3DA H 1.0666(11) 0.3066(5) 0.7185(6) 0.081 Uiso 1 calc R .
C4D C 0.9494(15) 0.2851(6) 0.7529(6) 0.080(5) Uani 1 d . .
H4DA H 0.9874(15) 0.2724(6) 0.7828(6) 0.096 Uiso 1 calc R .
C5D C 0.8464(14) 0.2832(6) 0.7462(6) 0.084(5) Uani 1 d . .
H5DA H 0.8140(14) 0.2682(6) 0.7715(6) 0.101 Uiso 1 calc R .
C6D C 0.7880(11) 0.3031(6) 0.7022(5) 0.066(4) Uani 1 d . .
H6DA H 0.7176(11) 0.3019(6) 0.6987(5) 0.079 Uiso 1 calc R .
C1E C 0.8694(8) 0.1790(5) 0.5669(4) 0.042(3) Uani 1 d . .
C2E C 0.8992(10) 0.1353(5) 0.5402(5) 0.057(3) Uani 1 d . .
H2EA H 0.8504(10) 0.1103(5) 0.5252(5) 0.068 Uiso 1 calc R .
C3E C 1.0009(13) 0.1269(6) 0.5347(6) 0.079(5) Uani 1 d . .
H3EA H 1.0172(13) 0.0973(6) 0.5150(6) 0.095 Uiso 1 calc R .
C4E C 1.0764(11) 0.1605(7) 0.5573(6) 0.074(4) Uani 1 d . .
H4EA H 1.1442(11) 0.1537(7) 0.5549(6) 0.089 Uiso 1 calc R .
C5E C 1.0474(11) 0.2051(6) 0.5841(5) 0.068(4) Uani 1 d . .
H5EA H 1.0965(11) 0.2297(6) 0.5994(5) 0.081 Uiso 1 calc R .
C6E C 0.9462(10) 0.2141(5) 0.5888(5) 0.053(3) Uani 1 d . .
H6EA H 0.9296(10) 0.2448(5) 0.6072(5) 0.064 Uiso 1 calc R .
C1F C 0.7491(9) 0.1668(5) 0.6408(4) 0.044(3) Uani 1 d . .
C2F C 0.8190(10) 0.1262(6) 0.6616(5) 0.065(4) Uani 1 d . .
H2FA H 0.8667(10) 0.1130(6) 0.6425(5) 0.078 Uiso 1 calc R .
C3F C 0.8190(13) 0.1060(6) 0.7086(6) 0.083(5) Uani 1 d . .
H3FA H 0.8664(13) 0.0791(6) 0.7213(6) 0.099 Uiso 1 calc R .
C4F C 0.7512(13) 0.1240(6) 0.7374(5) 0.076(5) Uani 1 d . .
H4FA H 0.7534(13) 0.1099(6) 0.7699(5) 0.091 Uiso 1 calc R .
C5F C 0.6785(12) 0.1632(6) 0.7195(5) 0.080(5) Uani 1 d . .
H5FA H 0.6309(12) 0.1754(6) 0.7391(5) 0.096 Uiso 1 calc R .
C6F C 0.6794(11) 0.1838(5) 0.6705(5) 0.060(4) Uani 1 d . .
H6FA H 0.6309(11) 0.2100(5) 0.6577(5) 0.072 Uiso 1 calc R .
C1G C 0.4586(9) 0.2659(5) 0.6308(4) 0.043(3) Uani 1 d . .
C2G C 0.5086(9) 0.3046(5) 0.6637(5) 0.057(3) Uani 1 d . .
H2GA H 0.5621(9) 0.3241(5) 0.6533(5) 0.068 Uiso 1 calc R .
C3G C 0.4849(12) 0.3164(7) 0.7110(5) 0.081(5) Uani 1 d . .
H3GA H 0.5195(12) 0.3435(7) 0.7317(5) 0.098 Uiso 1 calc R .
C4G C 0.4076(15) 0.2860(9) 0.7258(6) 0.101(6) Uani 1 d . .
H4GA H 0.3923(15) 0.2912(9) 0.7582(6) 0.121 Uiso 1 calc R .
C5G C 0.3528(15) 0.2489(9) 0.6952(7) 0.107(6) Uani 1 d . .
H5GA H 0.2983(15) 0.2303(9) 0.7055(7) 0.128 Uiso 1 calc R .
C6G C 0.3795(12) 0.2395(7) 0.6486(6) 0.083(5) Uani 1 d . .
H6GA H 0.3419(12) 0.2136(7) 0.6276(6) 0.100 Uiso 1 calc R .
C1H C 0.3870(10) 0.2941(5) 0.5330(4) 0.047(3) Uani 1 d . .
C2H C 0.2885(11) 0.2764(6) 0.5302(6) 0.071(4) Uani 1 d . .
H2HA H 0.2749(11) 0.2424(6) 0.5446(6) 0.085 Uiso 1 calc R .
C3H C 0.2091(11) 0.3084(8) 0.5065(6) 0.087(5) Uani 1 d . .
H3HA H 0.1424(11) 0.2962(8) 0.5048(6) 0.104 Uiso 1 calc R .
C4H C 0.2301(14) 0.3590(8) 0.4852(5) 0.085(5) Uani 1 d . .
H4HA H 0.1768(14) 0.3808(8) 0.4695(5) 0.102 Uiso 1 calc R .
C5H C 0.3260(13) 0.3771(6) 0.4868(5) 0.071(4) Uani 1 d . .
H5HA H 0.3388(13) 0.4108(6) 0.4717(5) 0.086 Uiso 1 calc R .
C6H C 0.4055(10) 0.3453(5) 0.5110(4) 0.052(3) Uani 1 d . .
H6HA H 0.4718(10) 0.3580(5) 0.5127(4) 0.062 Uiso 1 calc R .
Na Na 0.3255(5) 0.0168(2) 0.7398(3) 0.095(2) Uani 1 d . .
O1 O 0.2275(12) -0.0169(7) 0.6641(6) 0.156(6) Uani 1 d . .
C1I C 0.1781(23) -0.0674(13) 0.6585(12) 0.207(12) Uiso 1 d . .
H1IA H 0.1128(23) -0.0654(13) 0.6702(12) 0.249 Uiso 1 calc R .
H1IB H 0.2185(23) -0.0965(13) 0.6769(12) 0.249 Uiso 1 calc R .
C2I C 0.1647(22) -0.0781(12) 0.6011(11) 0.197(11) Uiso 1 d . .
H2IA H 0.2150(22) -0.1046(12) 0.5931(11) 0.236 Uiso 1 calc R .
H2IB H 0.0976(22) -0.0929(12) 0.5891(11) 0.236 Uiso 1 calc R .
C3I C 0.1781(22) -0.0253(13) 0.5787(11) 0.207(12) Uiso 1 d . .
H3IA H 0.1157(22) -0.0131(13) 0.5581(11) 0.248 Uiso 1 calc R .
H3IB H 0.2312(22) -0.0270(13) 0.5576(11) 0.248 Uiso 1 calc R .
C4I C 0.2061(28) 0.0115(16) 0.6203(15) 0.258(18) Uiso 1 d . .
H4IA H 0.2650(28) 0.0330(16) 0.6149(15) 0.309 Uiso 1 calc R .
H4IB H 0.1508(28) 0.0373(16) 0.6225(15) 0.309 Uiso 1 calc R .
O2 O 0.4662(10) -0.0180(5) 0.7070(5) 0.130(5) Uani 1 d . .
C1J C 0.4893(21) -0.0734(12) 0.7040(11) 0.196(12) Uiso 1 d . .
H1JA H 0.4296(21) -0.0938(12) 0.6887(11) 0.235 Uiso 1 calc R .
H1JB H 0.5107(21) -0.0882(12) 0.7376(11) 0.235 Uiso 1 calc R .
C2J C 0.5730(18) -0.0806(10) 0.6727(9) 0.160(9) Uiso 1 d . .
H2JA H 0.6312(18) -0.0989(10) 0.6921(9) 0.191 Uiso 1 calc R .
H2JB H 0.5499(18) -0.1026(10) 0.6428(9) 0.191 Uiso 1 calc R .
C3J C 0.5982(20) -0.0260(11) 0.6594(10) 0.183(10) Uiso 1 d . .
H3JA H 0.6710(20) -0.0204(11) 0.6664(10) 0.219 Uiso 1 calc R .
H3JB H 0.5755(20) -0.0195(11) 0.6237(10) 0.219 Uiso 1 calc R .
C4J C 0.5482(20) 0.0103(11) 0.6890(10) 0.182(10) Uiso 1 d . .
H4JA H 0.5222(20) 0.0423(11) 0.6689(10) 0.218 Uiso 1 calc R .
H4JB H 0.5960(20) 0.0237(11) 0.7175(10) 0.218 Uiso 1 calc R .
O3 O 0.2828(10) -0.0450(5) 0.7991(5) 0.131(5) Uani 1 d . .
C1K C 0.1923(18) -0.0570(10) 0.8232(9) 0.160(9) Uiso 1 d . .
H1KA H 0.1653(18) -0.0223(10) 0.8340(9) 0.192 Uiso 1 calc R .
H1KB H 0.1404(18) -0.0740(10) 0.7984(9) 0.192 Uiso 1 calc R .
C2K C 0.2147(16) -0.0942(9) 0.8666(8) 0.135(7) Uiso 1 d . .
H2KA H 0.2186(16) -0.0737(9) 0.8981(8) 0.162 Uiso 1 calc R .
H2KB H 0.1638(16) -0.1232(9) 0.8657(8) 0.162 Uiso 1 calc R .
C3K C 0.3090(18) -0.1163(10) 0.8606(9) 0.160(9) Uiso 1 d . .
H3KA H 0.3004(18) -0.1521(10) 0.8435(9) 0.192 Uiso 1 calc R .
H3KB H 0.3505(18) -0.1217(10) 0.8933(9) 0.192 Uiso 1 calc R .
C4K C 0.3588(20) -0.0751(11) 0.8295(10) 0.184(10) Uiso 1 d . .
H4KA H 0.4019(20) -0.0498(11) 0.8515(10) 0.221 Uiso 1 calc R .
H4KB H 0.4005(20) -0.0947(11) 0.8085(10) 0.221 Uiso 1 calc R .
O4 O 0.4408(10) 0.0732(5) 0.7942(5) 0.122(4) Uani 1 d . .
C1L C 0.5220(21) 0.0523(12) 0.8226(11) 0.197(12) Uiso 1 d . .
H1LA H 0.5695(21) 0.0393(12) 0.8012(11) 0.236 Uiso 1 calc R .
H1LB H 0.5022(21) 0.0206(12) 0.8414(11) 0.236 Uiso 1 calc R .
C2L C 0.5711(23) 0.0935(13) 0.8576(11) 0.210(13) Uiso 1 d . .
H2LA H 0.5612(23) 0.0847(13) 0.8919(11) 0.252 Uiso 1 calc R .
H2LB H 0.6434(23) 0.0946(13) 0.8563(11) 0.252 Uiso 1 calc R .
C3L C 0.5274(19) 0.1435(11) 0.8431(9) 0.166(9) Uiso 1 d . .
H3LA H 0.5762(19) 0.1678(11) 0.8306(9) 0.199 Uiso 1 calc R .
H3LB H 0.5036(19) 0.1616(11) 0.8715(9) 0.199 Uiso 1 calc R .
C4L C 0.4395(20) 0.1320(11) 0.8019(10) 0.183(11) Uiso 1 d . .
H4LA H 0.3760(20) 0.1435(11) 0.8122(10) 0.220 Uiso 1 calc R .
H4LB H 0.4480(20) 0.1516(11) 0.7711(10) 0.220 Uiso 1 calc R .
O5 O 0.2042(10) 0.0843(5) 0.7410(5) 0.122(4) Uani 1 d . .
C1M C 0.1478(21) 0.0947(12) 0.7812(11) 0.185(11) Uiso 1 d . .
H1MA H 0.1933(21) 0.0956(12) 0.8131(11) 0.222 Uiso 1 calc R .
H1MB H 0.0989(21) 0.0650(12) 0.7827(11) 0.222 Uiso 1 calc R .
C2M C 0.0958(22) 0.1473(12) 0.7728(11) 0.198(12) Uiso 1 d . .
H2MA H 0.0264(22) 0.1438(12) 0.7794(11) 0.237 Uiso 1 calc R .
H2MB H 0.1299(22) 0.1755(12) 0.7953(11) 0.237 Uiso 1 calc R .
C3M C 0.0966(19) 0.1620(11) 0.7240(10) 0.169(9) Uiso 1 d . .
H3MA H 0.1296(19) 0.1978(11) 0.7222(10) 0.203 Uiso 1 calc R .
H3MB H 0.0278(19) 0.1645(11) 0.7060(10) 0.203 Uiso 1 calc R .
C4M C 0.1538(20) 0.1175(11) 0.7020(10) 0.178(10) Uiso 1 d . .
H4MA H 0.1074(20) 0.0948(11) 0.6790(10) 0.213 Uiso 1 calc R .
H4MB H 0.2027(20) 0.1342(11) 0.6831(10) 0.213 Uiso 1 calc R .
O6 O 0.1527(14) 0.1185(9) 0.4156(7) 0.199(7) Uiso 1 d . .
C1S C 0.1382(21) 0.0527(11) 0.4133(10) 0.189(11) Uiso 1 d . .
H1SA H 0.0787(21) 0.0403(11) 0.4271(10) 0.227 Uiso 1 calc R .
H1SB H 0.1979(21) 0.0325(11) 0.4288(10) 0.227 Uiso 1 calc R .
C2S C 0.1222(23) 0.0513(13) 0.3502(11) 0.220(13) Uiso 1 d . .
H2SA H 0.1706(23) 0.0259(13) 0.3389(11) 0.264 Uiso 1 calc R .
H2SB H 0.0543(23) 0.0385(13) 0.3371(11) 0.264 Uiso 1 calc R .
C3S C 0.1380(20) 0.1092(11) 0.3312(10) 0.178(10) Uiso 1 d . .
H3SA H 0.0815(20) 0.1157(11) 0.3044(10) 0.214 Uiso 1 calc R .
H3SB H 0.1979(20) 0.1067(11) 0.3148(10) 0.214 Uiso 1 calc R .
C4S C 0.1518(22) 0.1699(13) 0.3651(10) 0.220(13) Uiso 1 d . .
H4SA H 0.0935(22) 0.1947(13) 0.3601(10) 0.264 Uiso 1 calc R .
H4SB H 0.2152(22) 0.1896(13) 0.3646(10) 0.264 Uiso 1 calc R .

loop_
_atom_type_symbol
_atom_type_description
_atom_type_scat_dispersion_real
_atom_type_scat_dispersion_imag
_atom_type_scat_source
C C 0.0033 0.0016 'International Tables Vol C Tables 4.2.6.8 and 6.1.1.4'
H H 0.0000 0.0000 'International Tables Vol C Tables 4.2.6.8 and 6.1.1.4'
O O 0.0106 0.0060 'International Tables Vol C Tables 4.2.6.8 and 6.1.1.4'
Na Na 0.0362 0.0249 'International Tables Vol C Tables 4.2.6.8 and 6.1.1.4'
P P 0.1023 0.0942 'International Tables Vol C Tables 4.2.6.8 and 6.1.1.4'
Fe Fe 0.3463 0.8444 'International Tables Vol C Tables 4.2.6.8 and 6.1.1.4'
Ir Ir -1.4442 7.9887 'International Tables Vol C Tables 4.2.6.8 and 6.1.1.4'

loop_
_geom_angle_atom_site_label_1
_geom_angle_atom_site_label_2
_geom_angle_atom_site_label_3
_geom_angle
_geom_angle_site_symmetry_1
_geom_angle_site_symmetry_3
_geom_angle_publ_flag
P1 Ir P3 113.17(10) . . ?
P1 Ir P2 104.83(11) . . ?
P3 Ir P2 108.92(11) . . ?
P1 Ir P4 110.41(11) . . ?
P3 Ir P4 99.82(11) . . ?
P2 Ir P4 119.95(11) . . ?
C10 Fe1 C7 68.6(5) . . ?
C10 Fe1 C6 41.9(4) . . ?
C7 Fe1 C6 41.1(4) . . ?
C10 Fe1 C4 178.0(5) . . ?
C7 Fe1 C4 111.8(5) . . ?
C6 Fe1 C4 137.1(5) . . ?
C10 Fe1 C1 109.7(5) . . ?
C7 Fe1 C1 138.0(5) . . ?
C6 Fe1 C1 108.4(4) . . ?
C4 Fe1 C1 68.6(5) . . ?
C10 Fe1 C3 141.6(6) . . ?
C7 Fe1 C3 139.0(5) . . ?
C6 Fe1 C3 175.8(6) . . ?
C4 Fe1 C3 39.3(5) . . ?
C1 Fe1 C3 69.0(5) . . ?
C10 Fe1 C9 40.1(5) . . ?
C7 Fe1 C9 69.0(5) . . ?
C6 Fe1 C9 69.8(5) . . ?
C4 Fe1 C9 142.0(5) . . ?
C1 Fe1 C9 137.7(5) . . ?
C3 Fe1 C9 114.3(6) . . ?
C10 Fe1 C2 111.9(5) . . ?
C7 Fe1 C2 179.1(6) . . ?
C6 Fe1 C2 138.8(5) . . ?
C4 Fe1 C2 67.7(5) . . ?
C1 Fe1 C2 41.2(5) . . ?
C3 Fe1 C2 41.0(5) . . ?
C9 Fe1 C2 111.9(6) . . ?
C10 Fe1 C5 137.2(5) . . ?
C7 Fe1 C5 110.7(5) . . ?
C6 Fe1 C5 108.1(5) . . ?
C4 Fe1 C5 40.7(5) . . ?
C1 Fe1 C5 40.8(4) . . ?
C3 Fe1 C5 67.8(5) . . ?
C9 Fe1 C5 177.3(5) . . ?
C2 Fe1 C5 68.4(5) . . ?
C10 Fe1 C8 68.2(6) . . ?
C7 Fe1 C8 40.6(5) . . ?
C6 Fe1 C8 69.4(5) . . ?
C4 Fe1 C8 113.5(6) . . ?
C1 Fe1 C8 177.7(5) . . ?
C3 Fe1 C8 113.3(5) . . ?
C9 Fe1 C8 41.3(5) . . ?
C2 Fe1 C8 140.2(6) . . ?
C5 Fe1 C8 140.1(6) . . ?
C15 Fe2 C17 145.9(5) . . ?
C15 Fe2 C16 112.2(5) . . ?
C17 Fe2 C16 41.5(5) . . ?
C15 Fe2 C20 107.4(5) . . ?
C17 Fe2 C20 67.6(5) . . ?
C16 Fe2 C20 40.5(4) . . ?
C15 Fe2 C13 68.4(6) . . ?
C17 Fe2 C13 135.2(6) . . ?
C16 Fe2 C13 174.0(5) . . ?
C20 Fe2 C13 145.5(5) . . ?
C15 Fe2 C14 40.6(5) . . ?
C17 Fe2 C14 173.4(6) . . ?
C16 Fe2 C14 143.6(6) . . ?
C20 Fe2 C14 113.8(6) . . ?
C13 Fe2 C14 40.3(6) . . ?
C15 Fe2 C12 67.4(6) . . ?
C17 Fe2 C12 112.2(6) . . ?
C16 Fe2 C12 133.4(5) . . ?
C20 Fe2 C12 171.1(5) . . ?
C13 Fe2 C12 40.8(5) . . ?
C14 Fe2 C12 67.5(6) . . ?
C15 Fe2 C19 132.2(6) . . ?
C17 Fe2 C19 67.0(6) . . ?
C16 Fe2 C19 68.6(5) . . ?
C20 Fe2 C19 40.5(5) . . ?
C13 Fe2 C19 115.8(5) . . ?
C14 Fe2 C19 109.6(6) . . ?
C12 Fe2 C19 148.2(5) . . ?
C15 Fe2 C18 171.9(6) . . ?
C17 Fe2 C18 39.9(5) . . ?
C16 Fe2 C18 69.4(5) . . ?
C20 Fe2 C18 68.3(5) . . ?
C13 Fe2 C18 110.9(6) . . ?
C14 Fe2 C18 133.9(6) . . ?
C12 Fe2 C18 117.7(6) . . ?
C19 Fe2 C18 40.3(5) . . ?
C15 Fe2 C11 39.8(5) . . ?
C17 Fe2 C11 116.9(5) . . ?
C16 Fe2 C11 108.0(4) . . ?
C20 Fe2 C11 131.3(5) . . ?
C13 Fe2 C11 68.3(5) . . ?
C14 Fe2 C11 67.5(5) . . ?
C12 Fe2 C11 40.2(5) . . ?
C19 Fe2 C11 170.5(6) . . ?
C18 Fe2 C11 148.1(5) . . ?
C1 P1 C1B 95.6(5) . . ?
C1 P1 C1A 96.5(5) . . ?
C1B P1 C1A 96.7(5) . . ?
C1 P1 Ir 120.2(4) . . ?
C1B P1 Ir 121.7(4) . . ?
C1A P1 Ir 120.2(4) . . ?
C6 P2 C1D 96.9(5) . . ?
C6 P2 C1C 95.1(5) . . ?
C1D P2 C1C 97.3(5) . . ?
C6 P2 Ir 119.2(4) . . ?
C1D P2 Ir 119.6(3) . . ?
C1C P2 Ir 122.8(4) . . ?
C16 P3 C1E 97.7(5) . . ?
C16 P3 C1F 95.6(5) . . ?
C1E P3 C1F 95.8(5) . . ?
C16 P3 Ir 117.6(4) . . ?
C1E P3 Ir 124.1(4) . . ?
C1F P3 Ir 120.0(4) . . ?
C11 P4 C1G 96.2(5) . . ?
C11 P4 C1H 96.8(5) . . ?
C1G P4 C1H 93.3(5) . . ?
C11 P4 Ir 121.0(4) . . ?
C1G P4 Ir 121.1(4) . . ?
C1H P4 Ir 121.8(4) . . ?
C5 C1 C2 107.1(10) . . ?
C5 C1 P1 124.4(8) . . ?
C2 C1 P1 128.5(9) . . ?
C5 C1 Fe1 70.1(7) . . ?
C2 C1 Fe1 69.6(7) . . ?
P1 C1 Fe1 126.1(6) . . ?
C3 C2 C1 107.4(12) . . ?
C3 C2 Fe1 69.3(7) . . ?
C1 C2 Fe1 69.2(7) . . ?
C4 C3 C2 108.6(12) . . ?
C4 C3 Fe1 70.3(8) . . ?
C2 C3 Fe1 69.7(7) . . ?
C3 C4 C5 109.6(12) . . ?
C3 C4 Fe1 70.4(8) . . ?
C5 C4 Fe1 70.2(7) . . ?
C4 C5 C1 107.4(11) . . ?
C4 C5 Fe1 69.1(7) . . ?
C1 C5 Fe1 69.1(7) . . ?
C7 C6 C10 104.6(10) . . ?
C7 C6 P2 130.7(9) . . ?
C10 C6 P2 124.7(9) . . ?
C7 C6 Fe1 68.9(6) . . ?
C10 C6 Fe1 68.1(6) . . ?
P2 C6 Fe1 125.5(6) . . ?
C8 C7 C6 110.4(12) . . ?
C8 C7 Fe1 71.4(7) . . ?
C6 C7 Fe1 70.0(6) . . ?
C7 C8 C9 107.0(12) . . ?
C7 C8 Fe1 68.0(7) . . ?
C9 C8 Fe1 69.0(8) . . ?
C10 C9 C8 106.8(12) . . ?
C10 C9 Fe1 68.2(7) . . ?
C8 C9 Fe1 69.8(8) . . ?
C9 C10 C6 111.1(11) . . ?
C9 C10 Fe1 71.7(8) . . ?
C6 C10 Fe1 70.0(6) . . ?
C15 C11 C12 106.1(11) . . ?
C15 C11 P4 128.1(10) . . ?
C12 C11 P4 125.7(10) . . ?
C15 C11 Fe2 66.9(7) . . ?
C12 C11 Fe2 68.6(7) . . ?
P4 C11 Fe2 126.9(6) . . ?
C13 C12 C11 108.7(13) . . ?
C13 C12 Fe2 68.9(8) . . ?
C11 C12 Fe2 71.2(7) . . ?
C14 C13 C12 107.0(13) . . ?
C14 C13 Fe2 70.1(9) . . ?
C12 C13 Fe2 70.3(7) . . ?
C15 C14 C13 107.8(12) . . ?
C15 C14 Fe2 68.3(8) . . ?
C13 C14 Fe2 69.6(9) . . ?
C11 C15 C14 110.1(13) . . ?
C11 C15 Fe2 73.3(8) . . ?
C14 C15 Fe2 71.1(9) . . ?
C20 C16 C17 105.1(10) . . ?
C20 C16 P3 132.8(9) . . ?
C17 C16 P3 122.1(9) . . ?
C20 C16 Fe2 70.2(7) . . ?
C17 C16 Fe2 68.6(7) . . ?
P3 C16 Fe2 126.1(6) . . ?
C18 C17 C16 111.6(13) . . ?
C18 C17 Fe2 72.6(8) . . ?
C16 C17 Fe2 69.9(8) . . ?
C17 C18 C19 105.6(12) . . ?
C17 C18 Fe2 67.5(8) . . ?
C19 C18 Fe2 69.3(8) . . ?
C20 C19 C18 108.6(11) . . ?
C20 C19 Fe2 68.8(7) . . ?
C18 C19 Fe2 70.4(7) . . ?
C16 C20 C19 109.1(11) . . ?
C16 C20 Fe2 69.3(7) . . ?
C19 C20 Fe2 70.6(7) . . ?
C6A C1A C2A 117.9(11) . . ?
C6A C1A P1 125.5(10) . . ?
C2A C1A P1 116.6(9) . . ?
C3A C2A C1A 120.9(11) . . ?
C4A C3A C2A 122.0(13) . . ?
C3A C4A C5A 117.7(13) . . ?
C4A C5A C6A 121.7(13) . . ?
C1A C6A C5A 119.9(13) . . ?
C6B C1B C2B 117.2(11) . . ?
C6B C1B P1 124.9(11) . . ?
C2B C1B P1 117.8(9) . . ?
C3B C2B C1B 121.4(12) . . ?
C4B C3B C2B 120.1(14) . . ?
C5B C4B C3B 118.7(13) . . ?
C4B C5B C6B 122.4(14) . . ?
C5B C6B C1B 120.0(14) . . ?
C6C C1C C2C 118.6(11) . . ?
C6C C1C P2 117.4(8) . . ?
C2C C1C P2 124.0(10) . . ?
C1C C2C C3C 120.4(14) . . ?
C4C C3C C2C 121.8(14) . . ?
C3C C4C C5C 117.8(14) . . ?
C4C C5C C6C 121.2(14) . . ?
C1C C6C C5C 120.1(12) . . ?
C2D C1D C6D 117.6(12) . . ?
C2D C1D P2 126.1(9) . . ?
C6D C1D P2 116.1(10) . . ?
C1D C2D C3D 121.7(13) . . ?
C4D C3D C2D 120.2(14) . . ?
C5D C4D C3D 118.7(14) . . ?
C4D C5D C6D 121.5(15) . . ?
C5D C6D C1D 120.2(14) . . ?
C2E C1E C6E 115.7(11) . . ?
C2E C1E P3 125.8(10) . . ?
C6E C1E P3 118.5(9) . . ?
C1E C2E C3E 122.1(12) . . ?
C4E C3E C2E 122.0(13) . . ?
C3E C4E C5E 116.5(13) . . ?
C4E C5E C6E 121.5(13) . . ?
C5E C6E C1E 122.1(12) . . ?
C6F C1F C2F 116.3(11) . . ?
C6F C1F P3 118.3(9) . . ?
C2F C1F P3 125.3(10) . . ?
C3F C2F C1F 121.7(14) . . ?
C2F C3F C4F 120.9(14) . . ?
C3F C4F C5F 121.1(13) . . ?
C4F C5F C6F 117.2(14) . . ?
C1F C6F C5F 122.7(13) . . ?
C2G C1G C6G 114.2(12) . . ?
C2G C1G P4 118.3(9) . . ?
C6G C1G P4 127.5(10) . . ?
C3G C2G C1G 124.7(13) . . ?
C2G C3G C4G 116.3(15) . . ?
C5G C4G C3G 122.6(16) . . ?
C4G C5G C6G 118.2(17) . . ?
C5G C6G C1G 124.0(16) . . ?
C2H C1H C6H 118.5(12) . . ?
C2H C1H P4 124.7(10) . . ?
C6H C1H P4 116.7(10) . . ?
C1H C2H C3H 120.8(14) . . ?
C2H C3H C4H 119.1(15) . . ?
C5H C4H C3H 121.4(14) . . ?
C4H C5H C6H 119.5(14) . . ?
C5H C6H C1H 120.7(13) . . ?
O3 Na O5 101.3(5) . . ?
O3 Na O2 109.0(5) . . ?
O5 Na O2 149.7(5) . . ?
O3 Na O1 101.9(6) . . ?
O5 Na O1 87.4(5) . . ?
O2 Na O1 85.8(6) . . ?
O3 Na O4 98.5(5) . . ?
O5 Na O4 88.9(5) . . ?
O2 Na O4 87.3(5) . . ?
O1 Na O4 159.5(6) . . ?
C4I O1 C1I 108.3(23) . . ?
C4I O1 Na 125.8(20) . . ?
C1I O1 Na 125.8(18) . . ?
O1 C1I C2I 103.8(24) . . ?
C3I C2I C1I 105.6(26) . . ?
C2I C3I C4I 104.7(29) . . ?
O1 C4I C3I 111.3(30) . . ?
C1J O2 C4J 104.4(19) . . ?
C1J O2 Na 124.6(15) . . ?
C4J O2 Na 130.9(14) . . ?
O2 C1J C2J 109.8(23) . . ?
C3J C2J C1J 105.0(23) . . ?
C4J C3J C2J 106.3(24) . . ?
C3J C4J O2 110.3(23) . . ?
C4K O3 C1K 102.2(17) . . ?
C4K O3 Na 119.9(14) . . ?
C1K O3 Na 136.8(12) . . ?
C2K C1K O3 112.6(19) . . ?
C3K C2K C1K 102.7(20) . . ?
C2K C3K C4K 107.1(22) . . ?
O3 C4K C3K 108.6(21) . . ?
C1L O4 C4L 108.6(19) . . ?
C1L O4 Na 122.2(16) . . ?
C4L O4 Na 129.2(14) . . ?
O4 C1L C2L 111.3(25) . . ?
C3L C2L C1L 106.5(27) . . ?
C2L C3L C4L 107.3(24) . . ?
O4 C4L C3L 105.2(21) . . ?
C4M O5 C1M 102.5(17) . . ?
C4M O5 Na 130.5(14) . . ?
C1M O5 Na 126.0(14) . . ?
O5 C1M C2M 109.4(23) . . ?
C3M C2M C1M 107.6(27) . . ?
C2M C3M C4M 106.1(25) . . ?
O5 C4M C3M 109.1(21) . . ?
C1S O6 C4S 130.7(19) . . ?
O6 C1S C2S 93.2(20) . . ?
C3S C2S C1S 108.8(24) . . ?
C2S C3S C4S 127.9(24) . . ?
C3S C4S O6 78.9(16) . . ?

loop_
_geom_bond_atom_site_label_1
_geom_bond_atom_site_label_2
_geom_bond_distance
_geom_bond_site_symmetry_2
_geom_bond_publ_flag
Ir P1 2.242(3) . ?
Ir P3 2.254(3) . ?
Ir P2 2.256(3) . ?
Ir P4 2.270(3) . ?
Fe1 C10 2.005(12) . ?
Fe1 C7 2.017(11) . ?
Fe1 C6 2.030(10) . ?
Fe1 C4 2.038(13) . ?
Fe1 C1 2.041(11) . ?
Fe1 C3 2.040(13) . ?
Fe1 C9 2.050(14) . ?
Fe1 C2 2.046(12) . ?
Fe1 C5 2.053(12) . ?
Fe1 C8 2.061(13) . ?
Fe2 C15 2.010(14) . ?
Fe2 C17 2.011(13) . ?
Fe2 C16 2.029(12) . ?
Fe2 C20 2.040(12) . ?
Fe2 C13 2.040(14) . ?
Fe2 C14 2.05(2) . ?
Fe2 C12 2.059(13) . ?
Fe2 C19 2.064(12) . ?
Fe2 C18 2.078(14) . ?
Fe2 C11 2.094(11) . ?
P1 C1 1.842(11) . ?
P1 C1B 1.868(12) . ?
P1 C1A 1.871(11) . ?
P2 C6 1.847(11) . ?
P2 C1D 1.871(12) . ?
P2 C1C 1.880(11) . ?
P3 C16 1.828(11) . ?
P3 C1E 1.840(12) . ?
P3 C1F 1.863(11) . ?
P4 C11 1.847(11) . ?
P4 C1G 1.868(11) . ?
P4 C1H 1.891(12) . ?
C1 C5 1.428(15) . ?
C1 C2 1.44(2) . ?
C2 C3 1.43(2) . ?
C3 C4 1.37(2) . ?
C4 C5 1.42(2) . ?
C6 C7 1.421(15) . ?
C6 C10 1.44(2) . ?
C7 C8 1.42(2) . ?
C8 C9 1.45(2) . ?
C9 C10 1.39(2) . ?
C11 C15 1.40(2) . ?
C11 C12 1.43(2) . ?
C12 C13 1.43(2) . ?
C13 C14 1.41(2) . ?
C14 C15 1.41(2) . ?
C16 C20 1.41(2) . ?
C16 C17 1.43(2) . ?
C17 C18 1.40(2) . ?
C18 C19 1.43(2) . ?
C19 C20 1.42(2) . ?
C1A C6A 1.37(2) . ?
C1A C2A 1.38(2) . ?
C2A C3A 1.37(2) . ?
C3A C4A 1.34(2) . ?
C4A C5A 1.37(2) . ?
C5A C6A 1.39(2) . ?
C1B C6B 1.39(2) . ?
C1B C2B 1.39(2) . ?
C2B C3B 1.39(2) . ?
C3B C4B 1.37(2) . ?
C4B C5B 1.35(2) . ?
C5B C6B 1.38(2) . ?
C1C C6C 1.37(2) . ?
C1C C2C 1.38(2) . ?
C2C C3C 1.39(2) . ?
C3C C4C 1.37(2) . ?
C4C C5C 1.37(2) . ?
C5C C6C 1.42(2) . ?
C1D C2D 1.36(2) . ?
C1D C6D 1.39(2) . ?
C2D C3D 1.40(2) . ?
C3D C4D 1.37(2) . ?
C4D C5D 1.36(2) . ?
C5D C6D 1.39(2) . ?
C1E C2E 1.36(2) . ?
C1E C6E 1.38(2) . ?
C2E C3E 1.40(2) . ?
C3E C4E 1.36(2) . ?
C4E C5E 1.38(2) . ?
C5E C6E 1.39(2) . ?
C1F C6F 1.37(2) . ?
C1F C2F 1.40(2) . ?
C2F C3F 1.35(2) . ?
C3F C4F 1.34(2) . ?
C4F C5F 1.38(2) . ?
C5F C6F 1.40(2) . ?
C1G C2G 1.38(2) . ?
C1G C6G 1.38(2) . ?
C2G C3G 1.38(2) . ?
C3G C4G 1.37(2) . ?
C4G C5G 1.34(2) . ?
C5G C6G 1.37(2) . ?
C1H C2H 1.37(2) . ?
C1H C6H 1.40(2) . ?
C2H C3H 1.38(2) . ?
C3H C4H 1.39(2) . ?
C4H C5H 1.34(2) . ?
C5H C6H 1.38(2) . ?
Na O3 2.305(13) . ?
Na O5 2.293(13) . ?
Na O2 2.340(14) . ?
Na O1 2.378(15) . ?
Na O4 2.374(13) . ?
O1 C4I 1.35(3) . ?
O1 C1I 1.37(3) . ?
C1I C2I 1.54(3) . ?
C2I C3I 1.43(3) . ?
C3I C4I 1.43(4) . ?
O2 C1J 1.37(3) . ?
O2 C4J 1.43(3) . ?
C1J C2J 1.50(3) . ?
C2J C3J 1.41(3) . ?
C3J C4J 1.41(3) . ?
O3 C4K 1.40(3) . ?
O3 C1K 1.48(2) . ?
C1K C2K 1.46(3) . ?
C2K C3K 1.40(2) . ?
C3K C4K 1.51(3) . ?
O4 C1L 1.32(3) . ?
O4 C4L 1.42(3) . ?
C1L C2L 1.45(3) . ?
C2L C3L 1.36(3) . ?
C3L C4L 1.51(3) . ?
O5 C4M 1.40(2) . ?
O5 C1M 1.42(3) . ?
C1M C2M 1.44(3) . ?
C2M C3M 1.35(3) . ?
C3M C4M 1.48(3) . ?
O6 C1S 1.59(3) . ?
O6 C4S 1.83(3) . ?
C1S C2S 1.67(3) . ?
C2S C3S 1.50(3) . ?
C3S C4S 1.71(3) . ?
